data_4502125
loop_
_publ_author_name
'Adarsh, N. N.'
'Sahoo, Pathik'
'Dastidar, Parthasarathi'

_publ_section_title
;
 Is a Crystal Engineering Approach Useful in Designing Metallogels? A Case
 Study
;
_journal_issue 11
_journal_name_full 'Crystal Growth &amp; Design'
_journal_page_first 4976
_journal_paper_doi 10.1021/cg101078f
_journal_volume 10
_journal_year 2010
_chemical_formula_moiety 'C17 H15 Co N2 O7, H2 O'
_chemical_formula_sum 'C17 H17 Co N2 O8'
_chemical_formula_weight 436.26
_chemical_name_systematic
; 
 ? 
;
_space_group_IT_number 2
_symmetry_cell_setting triclinic
_symmetry_space_group_name_Hall '-P 1'
_symmetry_space_group_name_H-M 'P -1'
_atom_sites_solution_hydrogens geom
_atom_sites_solution_primary direct
_atom_sites_solution_secondary difmap
_audit_creation_method SHELXL-97
_cell_angle_alpha 99.000(5)
_cell_angle_beta 96.824(6)
_cell_angle_gamma 102.660(6)
_cell_formula_units_Z 2
_cell_length_a 6.344(3)
_cell_length_b 9.287(4)
_cell_length_c 16.008(8)
_cell_measurement_temperature 100(2)
_cell_volume 897.3(7)
_computing_cell_refinement 'BRUKER APEX II'
_computing_data_collection 'BRUKER APEX II'
_computing_data_reduction 'BRUKER APEX II'
_computing_molecular_graphics 'MERCURY 2.3, PLATON-97'
_computing_publication_material shelxtl-97
_computing_structure_refinement 'SHELXL-97 (Sheldrick, 1997)'
_computing_structure_solution 'SHELXS-97 (Sheldrick, 1990)'
_diffrn_ambient_temperature 100(2)
_diffrn_detector_area_resol_mean 3
_diffrn_measured_fraction_theta_full 0.997
_diffrn_measured_fraction_theta_max 0.997
_diffrn_measurement_device_type 'BRUKER CCD AREA DETECTOR'
_diffrn_measurement_method 'PHI-OMEGA SCAN'
_diffrn_radiation_monochromator graphite
_diffrn_radiation_source 'fine-focus sealed tube'
_diffrn_radiation_type MoK\a
_diffrn_radiation_wavelength 0.71073
_diffrn_reflns_av_R_equivalents 0.0351
_diffrn_reflns_av_sigmaI/netI 0.0424
_diffrn_reflns_limit_h_max 7
_diffrn_reflns_limit_h_min -7
_diffrn_reflns_limit_k_max 11
_diffrn_reflns_limit_k_min -11
_diffrn_reflns_limit_l_max 19
_diffrn_reflns_limit_l_min -19
_diffrn_reflns_number 8578
_diffrn_reflns_theta_full 25.00
_diffrn_reflns_theta_max 25.00
_diffrn_reflns_theta_min 1.30
_exptl_absorpt_coefficient_mu 1.006
_exptl_absorpt_correction_T_max 0.8974
_exptl_absorpt_correction_T_min 0.7942
_exptl_absorpt_correction_type multi-scan
_exptl_absorpt_process_details sadabs
_exptl_crystal_colour pink
_exptl_crystal_density_diffrn 1.615
_exptl_crystal_density_method 'not measured'
_exptl_crystal_description block
_exptl_crystal_F_000 448
_exptl_crystal_size_max 0.24
_exptl_crystal_size_mid 0.18
_exptl_crystal_size_min 0.11
_refine_diff_density_max 0.646
_refine_diff_density_min -0.316
_refine_diff_density_rms 0.068
_refine_ls_extinction_method none
_refine_ls_goodness_of_fit_ref 1.056
_refine_ls_hydrogen_treatment mixed
_refine_ls_matrix_type full
_refine_ls_number_parameters 277
_refine_ls_number_reflns 3152
_refine_ls_number_restraints 6
_refine_ls_restrained_S_all 1.056
_refine_ls_R_factor_all 0.0427
_refine_ls_R_factor_gt 0.0350
_refine_ls_shift/su_max 0.001
_refine_ls_shift/su_mean 0.000
_refine_ls_structure_factor_coef Fsqd
_refine_ls_weighting_details 'calc w=1/[\s^2^(Fo^2^)+(0.0485P)^2^+0.4906P] where P=(Fo^2^+2Fc^2^)/3'
_refine_ls_weighting_scheme calc
_refine_ls_wR_factor_gt 0.0911
_refine_ls_wR_factor_ref 0.0958
_reflns_number_gt 2692
_reflns_number_total 3152
_reflns_threshold_expression >2sigma(I)
_cod_data_source_file cg101078f_si_002.cif
_cod_data_source_block 7
_cod_original_cell_volume 897.4(7)
_cod_original_sg_symbol_H-M P-1
_cod_database_code 4502125

loop_
_symmetry_equiv_pos_as_xyz
'x, y, z'
'-x, -y, -z'

loop_
_atom_site_label
_atom_site_type_symbol
_atom_site_fract_x
_atom_site_fract_y
_atom_site_fract_z
_atom_site_U_iso_or_equiv
_atom_site_adp_type
_atom_site_occupancy
_atom_site_symmetry_multiplicity
_atom_site_calc_flag
_atom_site_refinement_flags
Co1 Co 0.93480(6) 0.66252(4) 0.69055(2) 0.01685(14) Uani 1 1 d .
N1 N 0.8050(3) 0.8572(2) 0.72703(13) 0.0177(5) Uani 1 1 d .
C2 C 0.8908(5) 0.9858(3) 0.7022(2) 0.0311(7) Uani 1 1 d .
H2 H 1.0043 0.9881 0.6703 0.037 Uiso 1 1 calc R
C3 C 0.8190(6) 1.1143(4) 0.7218(2) 0.0404(9) Uani 1 1 d .
H3 H 0.8835 1.2010 0.7031 0.048 Uiso 1 1 calc R
C4 C 0.6505(5) 1.1145(3) 0.7692(2) 0.0345(8) Uani 1 1 d .
H4 H 0.5991 1.2004 0.7825 0.041 Uiso 1 1 calc R
C5 C 0.5602(4) 0.9831(3) 0.79629(17) 0.0186(6) Uani 1 1 d .
C6 C 0.6411(4) 0.8577(3) 0.77309(16) 0.0184(6) Uani 1 1 d .
H6 H 0.5785 0.7691 0.7904 0.022 Uiso 1 1 calc R
N7 N 0.3921(3) 0.9691(2) 0.84710(14) 0.0181(5) Uani 1 1 d .
H7 H 0.3322 0.8795 0.8529 0.022 Uiso 1 1 calc R
C8 C 0.3142(4) 1.0816(3) 0.88795(17) 0.0194(6) Uani 1 1 d .
O9 O 0.3719(3) 1.2135(2) 0.88107(13) 0.0275(5) Uani 1 1 d .
C10 C 0.1521(4) 1.0356(3) 0.94532(17) 0.0181(6) Uani 1 1 d .
C11 C -0.0020(4) 1.1203(3) 0.95803(17) 0.0205(6) Uani 1 1 d .
H11 H -0.0031 1.2013 0.9305 0.025 Uiso 1 1 calc R
C12 C 0.1536(4) 0.9165(3) 0.98828(17) 0.0197(6) Uani 1 1 d .
H12 H 0.2576 0.8609 0.9809 0.024 Uiso 1 1 calc R
O13 O 1.1273(3) 0.6737(2) 0.81411(11) 0.0195(4) Uani 1 1 d .
O14 O 0.7813(3) 0.5541(2) 0.78595(12) 0.0217(4) Uani 1 1 d .
C15 C 0.9622(4) 0.5925(3) 0.83595(17) 0.0178(6) Uani 1 1 d .
C16 C 0.9812(4) 0.5426(3) 0.92042(16) 0.0173(6) Uani 1 1 d .
C17 C 0.7943(4) 0.4880(3) 0.95409(17) 0.0190(6) Uani 1 1 d .
H17 H 0.6568 0.4794 0.9233 0.023 Uiso 1 1 calc R
C18 C 0.8124(4) 0.4465(3) 1.03341(17) 0.0195(6) Uani 1 1 d .
H18 H 0.6870 0.4111 1.0562 0.023 Uiso 1 1 calc R
O19 O 1.1442(3) 0.7881(2) 0.62613(13) 0.0260(5) Uani 1 1 d .
O20 O 1.2919(3) 0.6254(2) 0.54934(11) 0.0197(4) Uani 1 1 d .
C21 C 1.2648(4) 0.7559(3) 0.57225(17) 0.0194(6) Uani 1 1 d .
C22 C 1.3850(4) 0.8819(3) 0.53413(18) 0.0216(6) Uani 1 1 d .
C23 C 1.5348(6) 0.8593(4) 0.4814(2) 0.0439(10) Uani 1 1 d .
H23 H 1.5604 0.7641 0.4681 0.053 Uiso 1 1 calc R
C24 C 1.6478(6) 0.9754(4) 0.4480(3) 0.0518(11) Uani 1 1 d .
H24 H 1.7486 0.9570 0.4125 0.062 Uiso 1 1 calc R
O25 O 0.6857(3) 0.5667(2) 0.59343(13) 0.0318(5) Uani 1 1 d D
O26 O 1.0506(3) 0.4680(2) 0.64829(13) 0.0226(4) Uani 1 1 d D
O27 O 0.3448(4) 0.3823(3) 0.7517(2) 0.0576(8) Uani 1 1 d D
H25A H 0.701(6) 0.496(3) 0.5537(16) 0.050(11) Uiso 1 1 d D
H25B H 0.566(4) 0.595(4) 0.580(2) 0.053(11) Uiso 1 1 d D
H26A H 1.134(6) 0.499(5) 0.611(2) 0.072(14) Uiso 1 1 d D
H26B H 1.145(5) 0.439(4) 0.685(2) 0.064(13) Uiso 1 1 d D
H27A H 0.321(7) 0.330(4) 0.793(2) 0.076(15) Uiso 1 1 d D
H27B H 0.478(4) 0.440(5) 0.755(4) 0.12(2) Uiso 1 1 d D

loop_
_atom_site_aniso_label
_atom_site_aniso_U_11
_atom_site_aniso_U_22
_atom_site_aniso_U_33
_atom_site_aniso_U_23
_atom_site_aniso_U_13
_atom_site_aniso_U_12
Co1 0.0168(2) 0.0196(2) 0.0157(2) 0.00564(15) 0.00585(15) 0.00414(15)
N1 0.0170(12) 0.0193(12) 0.0173(12) 0.0032(9) 0.0085(9) 0.0026(9)
C2 0.0365(18) 0.0255(16) 0.0393(19) 0.0093(14) 0.0277(15) 0.0104(14)
C3 0.050(2) 0.0238(17) 0.059(2) 0.0167(15) 0.0407(18) 0.0114(15)
C4 0.043(2) 0.0228(16) 0.049(2) 0.0123(14) 0.0323(16) 0.0134(14)
C5 0.0182(14) 0.0195(14) 0.0182(14) 0.0030(11) 0.0089(11) 0.0019(11)
C6 0.0189(14) 0.0169(14) 0.0168(14) 0.0031(11) 0.0033(11) -0.0013(11)
N7 0.0174(12) 0.0161(11) 0.0216(12) 0.0038(9) 0.0120(9) 0.0008(9)
C8 0.0155(14) 0.0227(15) 0.0189(14) 0.0022(11) 0.0050(11) 0.0022(11)
O9 0.0306(12) 0.0173(11) 0.0371(12) 0.0043(9) 0.0208(10) 0.0033(9)
C10 0.0141(13) 0.0204(14) 0.0162(13) -0.0001(11) 0.0044(10) -0.0018(11)
C11 0.0229(15) 0.0175(14) 0.0211(15) 0.0027(11) 0.0076(12) 0.0035(11)
C12 0.0192(14) 0.0210(14) 0.0206(14) 0.0024(11) 0.0085(11) 0.0065(11)
O13 0.0203(10) 0.0213(10) 0.0152(10) 0.0053(8) 0.0046(8) -0.0004(8)
O14 0.0200(10) 0.0258(10) 0.0194(10) 0.0093(8) 0.0051(8) 0.0010(8)
C15 0.0196(15) 0.0157(13) 0.0185(14) 0.0038(11) 0.0063(11) 0.0027(11)
C16 0.0200(14) 0.0164(13) 0.0153(13) 0.0023(11) 0.0045(11) 0.0034(11)
C17 0.0169(14) 0.0194(14) 0.0202(14) 0.0055(11) 0.0022(11) 0.0021(11)
C18 0.0176(14) 0.0186(14) 0.0225(15) 0.0046(11) 0.0081(11) 0.0017(11)
O19 0.0305(11) 0.0227(10) 0.0341(12) 0.0115(9) 0.0221(9) 0.0126(9)
O20 0.0218(10) 0.0197(10) 0.0212(10) 0.0050(8) 0.0099(8) 0.0082(8)
C21 0.0158(14) 0.0258(16) 0.0194(14) 0.0075(12) 0.0052(11) 0.0077(12)
C22 0.0219(15) 0.0244(15) 0.0234(15) 0.0088(12) 0.0099(12) 0.0096(12)
C23 0.065(2) 0.0240(17) 0.064(2) 0.0224(16) 0.051(2) 0.0236(16)
C24 0.070(3) 0.0350(19) 0.077(3) 0.0263(19) 0.066(2) 0.0293(19)
O25 0.0294(12) 0.0373(13) 0.0261(12) -0.0100(10) -0.0039(10) 0.0182(10)
O26 0.0230(11) 0.0226(10) 0.0246(11) 0.0071(9) 0.0074(9) 0.0067(9)
O27 0.0291(15) 0.0605(18) 0.091(2) 0.0482(17) 0.0054(14) 0.0053(13)

loop_
_atom_type_symbol
_atom_type_description
_atom_type_scat_dispersion_real
_atom_type_scat_dispersion_imag
_atom_type_scat_source
C C 0.0033 0.0016 'International Tables Vol C Tables 4.2.6.8 and 6.1.1.4'
H H 0.0000 0.0000 'International Tables Vol C Tables 4.2.6.8 and 6.1.1.4'
N N 0.0061 0.0033 'International Tables Vol C Tables 4.2.6.8 and 6.1.1.4'
O O 0.0106 0.0060 'International Tables Vol C Tables 4.2.6.8 and 6.1.1.4'
Co Co 0.3494 0.9721 'International Tables Vol C Tables 4.2.6.8 and 6.1.1.4'

loop_
_geom_angle_atom_site_label_1
_geom_angle_atom_site_label_2
_geom_angle_atom_site_label_3
_geom_angle
_geom_angle_site_symmetry_1
_geom_angle_site_symmetry_3
O25 Co1 O19 99.43(10) . .
O25 Co1 O26 83.49(8) . .
O19 Co1 O26 90.86(8) . .
O25 Co1 O14 95.29(9) . 1
O19 Co1 O14 165.28(8) . 1
O26 Co1 O14 90.49(8) . 1
O25 Co1 O14 95.29(9) . .
O19 Co1 O14 165.28(8) . .
O26 Co1 O14 90.49(8) . .
O25 Co1 O13 153.55(9) . .
O19 Co1 O13 104.88(8) . .
O26 Co1 O13 85.87(7) . .
O14 Co1 O13 60.60(7) 1 .
O14 Co1 O13 60.60(7) . .
O25 Co1 N1 93.53(9) . .
O19 Co1 N1 88.86(8) . .
O26 Co1 N1 176.92(8) . .
O14 Co1 N1 90.55(8) 1 .
O14 Co1 N1 90.55(8) . .
O13 Co1 N1 97.16(8) . .
O25 Co1 C15 124.53(10) . .
O19 Co1 C15 135.28(9) . .
O26 Co1 C15 86.78(8) . .
O14 Co1 C15 30.25(8) 1 .
O14 Co1 C15 30.25(8) . .
O13 Co1 C15 30.39(8) . .
N1 Co1 C15 95.57(8) . .
C2 N1 C6 117.0(2) . .
C2 N1 Co1 118.84(18) . .
C6 N1 Co1 124.17(17) . .
N1 C2 C3 123.1(3) . .
N1 C2 H2 118.5 . .
C3 C2 H2 118.5 . .
C2 C3 C4 119.9(3) . .
C2 C3 H3 120.1 . .
C4 C3 H3 120.1 . .
C3 C4 C5 118.2(3) . .
C3 C4 H4 120.9 . .
C5 C4 H4 120.9 . .
C4 C5 C6 118.3(2) . .
C4 C5 N7 124.0(2) . .
C6 C5 N7 117.7(2) . .
N1 C6 C5 123.6(2) . .
N1 C6 H6 118.2 . .
C5 C6 H6 118.2 . .
C8 N7 C5 127.3(2) . .
C8 N7 H7 116.3 . .
C5 N7 H7 116.3 . .
O9 C8 N7 124.0(2) . .
O9 C8 C10 120.4(2) . .
N7 C8 C10 115.6(2) . .
C12 C10 C11 119.2(2) . .
C12 C10 C8 123.0(2) . .
C11 C10 C8 117.8(2) . .
C12 C11 C10 119.9(3) 2_577 .
C12 C11 H11 120.0 2_577 .
C10 C11 H11 120.0 . .
C11 C12 C10 120.9(3) 2_577 .
C11 C12 H12 119.6 2_577 .
C10 C12 H12 119.6 . .
C15 O13 Co1 89.64(15) . .
C15 O14 Co1 90.01(15) . .
O14 C15 O13 119.6(2) 1 .
O14 C15 O13 119.6(2) . .
O14 C15 C16 120.1(2) 1 .
O14 C15 C16 120.1(2) . .
O13 C15 C16 120.3(2) . .
O14 C15 Co1 59.74(13) 1 .
O14 C15 Co1 59.74(13) . .
O13 C15 Co1 59.97(13) . .
C16 C15 Co1 176.76(18) . .
C17 C16 C18 119.7(2) . 2_767
C17 C16 C15 120.1(2) . .
C18 C16 C15 120.1(2) 2_767 .
C18 C17 C16 120.0(3) . .
C18 C17 H17 120.0 . .
C16 C17 H17 120.0 . .
C17 C18 C16 120.2(3) . 2_767
C17 C18 H18 119.9 . .
C16 C18 H18 119.9 2_767 .
C21 O19 Co1 133.60(18) . .
O19 C21 O20 124.1(2) . 1
O19 C21 O20 124.1(2) . .
O19 C21 C22 117.4(2) . .
O20 C21 C22 118.5(2) 1 .
O20 C21 C22 118.5(2) . .
C23 C22 C24 117.5(3) . 2_876
C23 C22 C21 121.0(3) . .
C24 C22 C21 121.5(3) 2_876 .
C22 C23 C24 121.0(3) . .
C22 C23 H23 119.5 . .
C24 C23 H23 119.5 . .
C23 C24 C22 121.6(3) . 2_876
C23 C24 H24 119.2 . .
C22 C24 H24 119.2 2_876 .
Co1 O25 H25A 119(2) . .
Co1 O25 H25B 129(2) . .
H25A O25 H25B 111(3) . .
Co1 O26 H26A 102(3) . .
Co1 O26 H26B 120(3) . .
H26A O26 H26B 101(4) . .
H27A O27 H27B 118(5) . .

loop_
_geom_bond_atom_site_label_1
_geom_bond_atom_site_label_2
_geom_bond_distance
_geom_bond_site_symmetry_2
Co1 O25 2.018(2) .
Co1 O19 2.052(2) .
Co1 O26 2.140(2) .
Co1 O14 2.1678(19) 1
Co1 O14 2.1678(19) .
Co1 O13 2.173(2) .
Co1 N1 2.174(2) .
Co1 C15 2.510(3) .
N1 C2 1.339(4) .
N1 C6 1.344(3) .
C2 C3 1.373(4) .
C2 H2 0.9300 .
C3 C4 1.383(4) .
C3 H3 0.9300 .
C4 C5 1.388(4) .
C4 H4 0.9300 .
C5 C6 1.389(4) .
C5 N7 1.412(3) .
C6 H6 0.9300 .
N7 C8 1.361(3) .
N7 H7 0.8600 .
C8 O9 1.226(3) .
C8 C10 1.496(4) .
C10 C12 1.392(4) .
C10 C11 1.397(4) .
C11 C12 1.387(4) 2_577
C11 H11 0.9300 .
C12 C11 1.387(4) 2_577
C12 H12 0.9300 .
O13 C15 1.270(3) .
O14 O14 0.000(6) 1
O14 C15 1.264(3) .
C15 O14 1.264(3) 1
C15 C16 1.496(4) .
C16 C17 1.389(4) .
C16 C18 1.400(4) 2_767
C17 C18 1.383(4) .
C17 H17 0.9300 .
C18 C16 1.400(4) 2_767
C18 H18 0.9300 .
O19 C21 1.263(3) .
O20 O20 0.000(6) 1
O20 C21 1.265(3) .
C21 O20 1.265(3) 1
C21 C22 1.505(4) .
C22 C23 1.372(4) .
C22 C24 1.378(4) 2_876
C23 C24 1.377(4) .
C23 H23 0.9300 .
C24 C22 1.378(4) 2_876
C24 H24 0.9300 .
O25 H25A 0.869(10) .
O25 H25B 0.870(10) .
O26 H26A 0.881(10) .
O26 H26B 0.898(10) .
O27 H27A 0.889(10) .
O27 H27B 0.886(11) .

loop_
_geom_hbond_atom_site_label_D
_geom_hbond_atom_site_label_H
_geom_hbond_atom_site_label_A
_geom_hbond_distance_DH
_geom_hbond_distance_HA
_geom_hbond_distance_DA
_geom_hbond_angle_DHA
_geom_hbond_site_symmetry_A
N7 H7 O13 0.86 2.02 2.818(3) 154.3 1_455
O25 H25A O20 0.869(10) 1.859(13) 2.709(3) 166(3) 2_766
O25 H25B O20 0.870(10) 1.844(12) 2.708(3) 172(4) 1_455
O26 H26A O20 0.881(10) 1.857(18) 2.703(3) 160(4) 1
O26 H26B O27 0.898(10) 1.784(11) 2.681(3) 176(4) 1_655
O27 H27A O9 0.889(10) 1.944(18) 2.797(3) 161(4) 1_545
O27 H27B O14 0.886(11) 1.948(17) 2.818(3) 167(5) 1
